data_7030317
loop_
_publ_author_name
'Conde-Guadano, Susana'
'Hanton, Martin'
'Tooze, Robert P.'
'Danopoulos, Andreas A.'
'Braunstein, Pierre'

_publ_section_title
;
 Amidine- and amidinate-functionalised N-heterocyclic carbene complexes of
 silver and chromium.
;
_journal_issue 40
_journal_name_full 'Dalton transactions (Cambridge, England : 2003)'
_journal_page_first 12558
_journal_page_last 12567
_journal_paper_doi 10.1039/c2dt31619f
_journal_volume 41
_journal_year 2012
_chemical_formula_sum 'C41 H56 Ag Cl N4'
_chemical_formula_weight 748.22
_chemical_name_systematic
;
?
;
_space_group_IT_number 2
_symmetry_cell_setting triclinic
_symmetry_space_group_name_Hall '-P 1'
_symmetry_space_group_name_H-M 'P -1'
_atom_sites_solution_hydrogens geom
_atom_sites_solution_primary direct
_atom_sites_solution_secondary difmap
_audit_creation_method SHELXL-97
_cell_angle_alpha 80.103(4)
_cell_angle_beta 86.108(5)
_cell_angle_gamma 74.035(5)
_cell_formula_units_Z 2
_cell_length_a 10.2894(7)
_cell_length_b 12.4817(13)
_cell_length_c 16.3801(17)
_cell_measurement_reflns_used 7655
_cell_measurement_temperature 120(2)
_cell_measurement_theta_max 27.48
_cell_measurement_theta_min 1.00
_cell_volume 1992.0(3)
_computing_cell_refinement
;
'DENZO (Otwinowski & Minor, 1997) and COLLECT'
;
_computing_data_collection 'COLLECT (Hooft, 1998)'
_computing_data_reduction 'DENZO and COLLECT'
_computing_structure_refinement 'SHELXL-97 (Sheldrick, 1997)'
_computing_structure_solution 'SHELXS-97 (Sheldrick, 1997)'
_diffrn_ambient_temperature 120(2)
_diffrn_detector_area_resol_mean 9.091
_diffrn_measured_fraction_theta_full 0.913
_diffrn_measured_fraction_theta_max 0.885
_diffrn_measurement_device_type
;
'Bruker-Nonius 95mm CCD camera on \k-goniostat'
;
_diffrn_measurement_method '\f & \w scans'
_diffrn_radiation_monochromator '10cm confocal mirrors'
_diffrn_radiation_source 'Bruker-Nonius FR591 rotating anode'
_diffrn_radiation_type MoK\a
_diffrn_radiation_wavelength 0.71073
_diffrn_reflns_av_R_equivalents 0.2321
_diffrn_reflns_av_sigmaI/netI 0.3277
_diffrn_reflns_limit_h_max 13
_diffrn_reflns_limit_h_min -13
_diffrn_reflns_limit_k_max 15
_diffrn_reflns_limit_k_min -15
_diffrn_reflns_limit_l_max 20
_diffrn_reflns_limit_l_min -20
_diffrn_reflns_number 39376
_diffrn_reflns_theta_full 27.50
_diffrn_reflns_theta_max 27.80
_diffrn_reflns_theta_min 2.44
_exptl_absorpt_coefficient_mu 0.605
_exptl_absorpt_correction_T_max 0.9646
_exptl_absorpt_correction_T_min 0.8586
_exptl_absorpt_correction_type multi-scan
_exptl_crystal_colour colourless
_exptl_crystal_density_diffrn 1.247
_exptl_crystal_density_method 'not measured'
_exptl_crystal_description needle
_exptl_crystal_F_000 788
_exptl_crystal_size_max 0.26
_exptl_crystal_size_mid 0.06
_exptl_crystal_size_min 0.06
_refine_diff_density_max 0.545
_refine_diff_density_min -0.728
_refine_diff_density_rms 0.113
_refine_ls_extinction_method none
_refine_ls_goodness_of_fit_ref 0.937
_refine_ls_hydrogen_treatment mixed
_refine_ls_matrix_type full
_refine_ls_number_parameters 441
_refine_ls_number_reflns 8364
_refine_ls_number_restraints 1
_refine_ls_restrained_S_all 0.937
_refine_ls_R_factor_all 0.2433
_refine_ls_R_factor_gt 0.0702
_refine_ls_shift/su_max 0.012
_refine_ls_shift/su_mean 0.001
_refine_ls_structure_factor_coef Fsqd
_refine_ls_weighting_details 'calc w=1/[\s^2^(Fo^2^)+(0.0614P)^2^+0.0000P] where P=(Fo^2^+2Fc^2^)/3'
_refine_ls_weighting_scheme calc
_refine_ls_wR_factor_gt 0.1191
_refine_ls_wR_factor_ref 0.1637
_reflns_number_gt 3367
_reflns_number_total 8364
_reflns_threshold_expression >2sigma(I)
_cod_data_source_file c2dt31619f.txt
_cod_data_source_block complex7
_cod_original_sg_symbol_H-M P-1
_cod_database_code 7030317

loop_
_symmetry_equiv_pos_as_xyz
'x, y, z'
'-x, -y, -z'

loop_
_atom_site_label
_atom_site_type_symbol
_atom_site_fract_x
_atom_site_fract_y
_atom_site_fract_z
_atom_site_U_iso_or_equiv
_atom_site_adp_type
_atom_site_occupancy
_atom_site_symmetry_multiplicity
_atom_site_calc_flag
_atom_site_refinement_flags
Ag1 Ag 0.35757(5) 0.10224(5) 0.74820(3) 0.0381(2) Uani 1 1 d .
Cl1 Cl 0.57875(15) 0.08291(17) 0.78215(11) 0.0521(6) Uani 1 1 d .
N1 N 0.1226(4) 0.1027(4) 0.6424(3) 0.0290(13) Uani 1 1 d .
N2 N 0.0453(4) 0.1369(4) 0.7624(3) 0.0261(13) Uani 1 1 d .
N3 N -0.0624(5) 0.3212(5) 0.9211(3) 0.0277(13) Uani 1 1 d D
N4 N -0.0780(4) 0.3517(5) 0.7750(3) 0.0269(13) Uani 1 1 d .
C1 C 0.2095(5) 0.0742(6) 0.5711(4) 0.0284(16) Uani 1 1 d .
C2 C 0.2513(6) 0.1586(6) 0.5187(4) 0.0343(17) Uani 1 1 d .
C3 C 0.3226(6) 0.1294(6) 0.4472(4) 0.0384(18) Uani 1 1 d .
H3 H 0.3536 0.1847 0.4098 0.046 Uiso 1 1 calc R
C4 C 0.3492(6) 0.0206(7) 0.4295(4) 0.0439(19) Uani 1 1 d .
H4 H 0.3958 0.0028 0.3794 0.053 Uiso 1 1 calc R
C5 C 0.3086(6) -0.0619(6) 0.4841(4) 0.0416(19) Uani 1 1 d .
H5 H 0.3290 -0.1366 0.4719 0.050 Uiso 1 1 calc R
C6 C 0.2379(6) -0.0367(6) 0.5569(4) 0.0306(16) Uani 1 1 d .
C7 C 0.2245(6) 0.2781(6) 0.5363(4) 0.0372(18) Uani 1 1 d .
H7 H 0.1735 0.2825 0.5903 0.045 Uiso 1 1 calc R
C8 C 0.3555(6) 0.3097(6) 0.5443(4) 0.052(2) Uani 1 1 d .
H8A H 0.4120 0.2535 0.5859 0.078 Uiso 1 1 calc R
H8B H 0.3345 0.3842 0.5614 0.078 Uiso 1 1 calc R
H8C H 0.4041 0.3116 0.4907 0.078 Uiso 1 1 calc R
C9 C 0.1375(7) 0.3626(6) 0.4698(5) 0.059(2) Uani 1 1 d .
H9A H 0.1830 0.3567 0.4155 0.089 Uiso 1 1 calc R
H9B H 0.1238 0.4392 0.4819 0.089 Uiso 1 1 calc R
H9C H 0.0498 0.3462 0.4691 0.089 Uiso 1 1 calc R
C10 C 0.1996(6) -0.1297(5) 0.6190(4) 0.0344(17) Uani 1 1 d .
H10 H 0.1563 -0.0955 0.6684 0.041 Uiso 1 1 calc R
C11 C 0.0955(7) -0.1770(6) 0.5834(4) 0.055(2) Uani 1 1 d .
H11A H 0.1380 -0.2178 0.5382 0.082 Uiso 1 1 calc R
H11B H 0.0185 -0.1146 0.5622 0.082 Uiso 1 1 calc R
H11C H 0.0640 -0.2287 0.6272 0.082 Uiso 1 1 calc R
C12 C 0.3236(7) -0.2231(7) 0.6483(5) 0.062(2) Uani 1 1 d .
H12A H 0.3677 -0.2592 0.6013 0.093 Uiso 1 1 calc R
H12B H 0.2967 -0.2794 0.6905 0.093 Uiso 1 1 calc R
H12C H 0.3868 -0.1914 0.6722 0.093 Uiso 1 1 calc R
C13 C 0.1612(6) 0.1160(5) 0.7161(4) 0.0244(15) Uani 1 1 d .
C14 C -0.0161(6) 0.1143(5) 0.6430(4) 0.0322(17) Uani 1 1 d .
H14 H -0.0666 0.1074 0.5987 0.039 Uiso 1 1 calc R
C15 C -0.0643(6) 0.1371(5) 0.7174(4) 0.0295(16) Uani 1 1 d .
H15 H -0.1559 0.1508 0.7361 0.035 Uiso 1 1 calc R
C16 C 0.0337(6) 0.1654(5) 0.8448(4) 0.0310(17) Uani 1 1 d .
H16A H 0.1251 0.1498 0.8673 0.037 Uiso 1 1 calc R
H16B H -0.0160 0.1176 0.8814 0.037 Uiso 1 1 calc R
C17 C -0.0406(5) 0.2895(5) 0.8441(4) 0.0252(16) Uani 1 1 d .
C18 C -0.0178(6) 0.2464(5) 0.9969(4) 0.0267(16) Uani 1 1 d .
C19 C -0.1109(6) 0.1957(5) 1.0443(4) 0.0293(16) Uani 1 1 d .
C20 C -0.0691(6) 0.1291(6) 1.1205(4) 0.0366(18) Uani 1 1 d .
H20 H -0.1313 0.0966 1.1546 0.044 Uiso 1 1 calc R
C21 C 0.0616(6) 0.1096(5) 1.1470(4) 0.0335(17) Uani 1 1 d .
H21 H 0.0890 0.0642 1.1989 0.040 Uiso 1 1 calc R
C22 C 0.1520(6) 0.1572(5) 1.0971(4) 0.0304(16) Uani 1 1 d .
H22 H 0.2425 0.1409 1.1146 0.036 Uiso 1 1 calc R
C23 C 0.1154(5) 0.2270(5) 1.0231(4) 0.0288(16) Uani 1 1 d .
C24 C -0.2531(5) 0.2112(6) 1.0155(4) 0.0356(18) Uani 1 1 d .
H24 H -0.2585 0.2480 0.9561 0.043 Uiso 1 1 calc R
C25 C -0.3583(6) 0.2887(7) 1.0656(5) 0.063(3) Uani 1 1 d .
H25A H -0.3605 0.2514 1.1232 0.095 Uiso 1 1 calc R
H25B H -0.4477 0.3046 1.0416 0.095 Uiso 1 1 calc R
H25C H -0.3340 0.3597 1.0638 0.095 Uiso 1 1 calc R
C26 C -0.2833(6) 0.0968(6) 1.0206(5) 0.055(2) Uani 1 1 d .
H26A H -0.2046 0.0432 1.0001 0.082 Uiso 1 1 calc R
H26B H -0.3616 0.1056 0.9868 0.082 Uiso 1 1 calc R
H26C H -0.3031 0.0685 1.0784 0.082 Uiso 1 1 calc R
C27 C 0.2152(6) 0.2821(5) 0.9716(4) 0.0333(17) Uani 1 1 d .
H27 H 0.1849 0.3012 0.9129 0.040 Uiso 1 1 calc R
C28 C 0.2145(6) 0.3928(6) 1.0010(4) 0.0405(19) Uani 1 1 d .
H28A H 0.1230 0.4439 0.9967 0.061 Uiso 1 1 calc R
H28B H 0.2773 0.4284 0.9663 0.061 Uiso 1 1 calc R
H28C H 0.2426 0.3766 1.0588 0.061 Uiso 1 1 calc R
C29 C 0.3568(6) 0.2027(6) 0.9731(4) 0.046(2) Uani 1 1 d .
H29A H 0.3898 0.1839 1.0299 0.069 Uiso 1 1 calc R
H29B H 0.4173 0.2395 0.9371 0.069 Uiso 1 1 calc R
H29C H 0.3547 0.1334 0.9533 0.069 Uiso 1 1 calc R
C30 C -0.1531(6) 0.4663(6) 0.7750(4) 0.0285(16) Uani 1 1 d .
C31 C -0.2956(6) 0.4921(6) 0.7688(4) 0.0321(17) Uani 1 1 d .
C32 C -0.3685(6) 0.6061(6) 0.7627(4) 0.0371(18) Uani 1 1 d .
H32 H -0.4642 0.6257 0.7599 0.045 Uiso 1 1 calc R
C33 C -0.3046(6) 0.6907(6) 0.7608(4) 0.0354(18) Uani 1 1 d .
H33 H -0.3559 0.7673 0.7564 0.042 Uiso 1 1 calc R
C34 C -0.1653(6) 0.6626(6) 0.7652(4) 0.0326(17) Uani 1 1 d .
H34 H -0.1216 0.7210 0.7628 0.039 Uiso 1 1 calc R
C35 C -0.0883(6) 0.5522(6) 0.7729(4) 0.0265(15) Uani 1 1 d .
C36 C -0.3631(6) 0.3996(6) 0.7632(4) 0.0403(19) Uani 1 1 d .
H36 H -0.3079 0.3283 0.7959 0.048 Uiso 1 1 calc R
C37 C -0.5069(6) 0.4216(6) 0.7997(5) 0.069(3) Uani 1 1 d .
H37A H -0.5059 0.4311 0.8577 0.104 Uiso 1 1 calc R
H37B H -0.5428 0.3574 0.7964 0.104 Uiso 1 1 calc R
H37C H -0.5643 0.4903 0.7682 0.104 Uiso 1 1 calc R
C38 C -0.3597(7) 0.3804(7) 0.6727(5) 0.063(2) Uani 1 1 d .
H38A H -0.4140 0.4485 0.6389 0.094 Uiso 1 1 calc R
H38B H -0.3969 0.3167 0.6700 0.094 Uiso 1 1 calc R
H38C H -0.2661 0.3636 0.6515 0.094 Uiso 1 1 calc R
C39 C 0.0666(5) 0.5182(5) 0.7770(4) 0.0320(17) Uani 1 1 d .
H39 H 0.0936 0.4465 0.8173 0.038 Uiso 1 1 calc R
C40 C 0.1321(6) 0.4937(6) 0.6931(4) 0.0425(19) Uani 1 1 d .
H40A H 0.1113 0.5633 0.6526 0.064 Uiso 1 1 calc R
H40B H 0.0968 0.4370 0.6742 0.064 Uiso 1 1 calc R
H40C H 0.2303 0.4649 0.6989 0.064 Uiso 1 1 calc R
C41 C 0.1188(6) 0.6061(6) 0.8095(4) 0.0395(18) Uani 1 1 d .
H41A H 0.1018 0.6755 0.7687 0.059 Uiso 1 1 calc R
H41B H 0.2162 0.5767 0.8186 0.059 Uiso 1 1 calc R
H41C H 0.0719 0.6225 0.8618 0.059 Uiso 1 1 calc R
H1 H -0.112(5) 0.3998(18) 0.924(4) 0.07(2) Uiso 1 1 d D

loop_
_atom_site_aniso_label
_atom_site_aniso_U_11
_atom_site_aniso_U_22
_atom_site_aniso_U_33
_atom_site_aniso_U_23
_atom_site_aniso_U_13
_atom_site_aniso_U_12
Ag1 0.0289(3) 0.0477(4) 0.0368(4) -0.0101(3) -0.0019(2) -0.0067(2)
Cl1 0.0295(9) 0.0757(16) 0.0523(13) -0.0197(11) -0.0032(8) -0.0100(10)
N1 0.026(3) 0.039(4) 0.024(3) -0.010(3) 0.001(2) -0.008(3)
N2 0.025(3) 0.031(4) 0.021(3) -0.006(3) 0.002(2) -0.005(2)
N3 0.028(3) 0.027(4) 0.028(4) -0.009(3) -0.002(2) -0.005(3)
N4 0.023(3) 0.030(4) 0.027(4) -0.001(3) -0.007(2) -0.007(3)
C1 0.024(3) 0.029(5) 0.030(4) -0.007(4) -0.003(3) -0.002(3)
C2 0.032(4) 0.044(5) 0.030(4) -0.008(4) 0.001(3) -0.014(4)
C3 0.041(4) 0.035(5) 0.037(5) 0.002(4) -0.001(3) -0.010(4)
C4 0.047(4) 0.052(6) 0.028(5) -0.006(4) 0.008(3) -0.006(4)
C5 0.038(4) 0.043(5) 0.039(5) -0.014(4) -0.004(3) 0.000(4)
C6 0.033(4) 0.037(5) 0.020(4) 0.001(4) 0.000(3) -0.011(3)
C7 0.043(4) 0.037(5) 0.033(4) -0.010(4) 0.005(3) -0.012(4)
C8 0.042(4) 0.055(6) 0.064(6) -0.017(5) 0.003(4) -0.019(4)
C9 0.065(5) 0.052(6) 0.060(6) -0.013(5) -0.013(4) -0.011(4)
C10 0.026(3) 0.038(5) 0.035(4) -0.007(4) -0.008(3) 0.002(3)
C11 0.063(5) 0.061(6) 0.046(5) -0.001(4) -0.011(4) -0.029(4)
C12 0.051(5) 0.062(6) 0.057(6) 0.018(5) 0.004(4) -0.006(4)
C13 0.032(4) 0.027(4) 0.016(4) -0.008(3) 0.000(3) -0.007(3)
C14 0.032(4) 0.034(5) 0.030(4) -0.007(4) -0.006(3) -0.006(3)
C15 0.028(3) 0.027(4) 0.032(4) -0.006(3) -0.003(3) -0.003(3)
C16 0.030(3) 0.039(5) 0.026(4) -0.002(4) -0.003(3) -0.014(3)
C17 0.013(3) 0.026(5) 0.037(5) -0.004(4) 0.000(3) -0.009(3)
C18 0.032(4) 0.022(4) 0.021(4) -0.003(3) -0.001(3) -0.001(3)
C19 0.037(4) 0.019(4) 0.031(4) -0.007(3) 0.005(3) -0.006(3)
C20 0.037(4) 0.038(5) 0.037(5) -0.008(4) 0.009(3) -0.013(4)
C21 0.042(4) 0.028(5) 0.027(4) -0.004(3) -0.001(3) -0.006(3)
C22 0.025(3) 0.029(5) 0.032(4) -0.003(4) -0.008(3) 0.001(3)
C23 0.024(3) 0.027(4) 0.036(5) -0.013(4) 0.001(3) -0.005(3)
C24 0.030(4) 0.044(5) 0.037(4) -0.007(4) -0.001(3) -0.016(3)
C25 0.028(4) 0.063(6) 0.102(7) -0.037(5) -0.005(4) 0.001(4)
C26 0.043(4) 0.050(6) 0.077(6) -0.025(5) -0.009(4) -0.011(4)
C27 0.031(4) 0.038(5) 0.034(4) -0.012(4) -0.005(3) -0.009(3)
C28 0.042(4) 0.040(5) 0.044(5) -0.002(4) 0.004(3) -0.022(4)
C29 0.030(4) 0.058(6) 0.049(5) -0.007(4) 0.006(3) -0.015(4)
C30 0.029(4) 0.023(5) 0.025(4) 0.000(3) -0.006(3) 0.005(3)
C31 0.030(4) 0.042(5) 0.023(4) -0.007(4) 0.002(3) -0.008(4)
C32 0.021(3) 0.041(5) 0.039(5) -0.002(4) -0.005(3) 0.006(4)
C33 0.027(4) 0.032(5) 0.042(5) -0.008(4) -0.003(3) 0.003(3)
C34 0.040(4) 0.030(5) 0.025(4) -0.007(4) 0.000(3) -0.003(3)
C35 0.029(3) 0.026(5) 0.023(4) -0.006(3) 0.003(3) -0.005(3)
C36 0.023(3) 0.038(5) 0.056(6) 0.003(4) -0.006(3) -0.006(3)
C37 0.037(4) 0.052(6) 0.118(8) -0.005(5) 0.006(4) -0.017(4)
C38 0.075(5) 0.066(7) 0.053(6) -0.002(5) -0.022(4) -0.031(5)
C39 0.032(4) 0.027(4) 0.036(4) -0.002(4) -0.001(3) -0.006(3)
C40 0.032(4) 0.049(5) 0.047(5) -0.019(4) 0.008(3) -0.007(3)
C41 0.039(4) 0.040(5) 0.040(5) -0.010(4) 0.000(3) -0.009(4)

loop_
_atom_type_symbol
_atom_type_description
_atom_type_scat_dispersion_real
_atom_type_scat_dispersion_imag
_atom_type_scat_source
C C 0.0033 0.0016 'International Tables Vol C Tables 4.2.6.8 and 6.1.1.4'
H H 0.0000 0.0000 'International Tables Vol C Tables 4.2.6.8 and 6.1.1.4'
N N 0.0061 0.0033 'International Tables Vol C Tables 4.2.6.8 and 6.1.1.4'
Cl Cl 0.1484 0.1585 'International Tables Vol C Tables 4.2.6.8 and 6.1.1.4'
Ag Ag -0.8971 1.1015 'International Tables Vol C Tables 4.2.6.8 and 6.1.1.4'

loop_
_geom_angle_atom_site_label_1
_geom_angle_atom_site_label_2
_geom_angle_atom_site_label_3
_geom_angle
C13 Ag1 Cl1 178.49(18)
C13 N1 C14 110.8(5)
C13 N1 C1 126.9(5)
C14 N1 C1 122.2(5)
C13 N2 C15 111.0(5)
C13 N2 C16 125.1(5)
C15 N2 C16 123.7(5)
C17 N3 C18 124.1(5)
C17 N3 H1 117(4)
C18 N3 H1 119(4)
C17 N4 C30 118.7(5)
C2 C1 C6 123.8(6)
C2 C1 N1 119.2(6)
C6 C1 N1 116.8(6)
C1 C2 C3 116.9(6)
C1 C2 C7 123.5(6)
C3 C2 C7 119.6(6)
C4 C3 C2 121.0(6)
C4 C3 H3 119.5
C2 C3 H3 119.5
C5 C4 C3 120.5(6)
C5 C4 H4 119.8
C3 C4 H4 119.8
C4 C5 C6 120.5(7)
C4 C5 H5 119.7
C6 C5 H5 119.7
C1 C6 C5 117.3(6)
C1 C6 C10 122.5(6)
C5 C6 C10 120.2(6)
C2 C7 C9 111.2(5)
C2 C7 C8 111.7(5)
C9 C7 C8 110.1(6)
C2 C7 H7 107.9
C9 C7 H7 107.9
C8 C7 H7 107.9
C7 C8 H8A 109.5
C7 C8 H8B 109.5
H8A C8 H8B 109.5
C7 C8 H8C 109.5
H8A C8 H8C 109.5
H8B C8 H8C 109.5
C7 C9 H9A 109.5
C7 C9 H9B 109.5
H9A C9 H9B 109.5
C7 C9 H9C 109.5
H9A C9 H9C 109.5
H9B C9 H9C 109.5
C12 C10 C6 111.2(5)
C12 C10 C11 111.0(6)
C6 C10 C11 111.8(5)
C12 C10 H10 107.5
C6 C10 H10 107.5
C11 C10 H10 107.5
C10 C11 H11A 109.5
C10 C11 H11B 109.5
H11A C11 H11B 109.5
C10 C11 H11C 109.5
H11A C11 H11C 109.5
H11B C11 H11C 109.5
C10 C12 H12A 109.5
C10 C12 H12B 109.5
H12A C12 H12B 109.5
C10 C12 H12C 109.5
H12A C12 H12C 109.5
H12B C12 H12C 109.5
N1 C13 N2 104.5(5)
N1 C13 Ag1 125.9(4)
N2 C13 Ag1 129.5(4)
C15 C14 N1 107.0(5)
C15 C14 H14 126.5
N1 C14 H14 126.5
C14 C15 N2 106.7(5)
C14 C15 H15 126.7
N2 C15 H15 126.7
N2 C16 C17 111.1(5)
N2 C16 H16A 109.4
C17 C16 H16A 109.4
N2 C16 H16B 109.4
C17 C16 H16B 109.4
H16A C16 H16B 108.0
N4 C17 N3 126.8(6)
N4 C17 C16 118.8(6)
N3 C17 C16 114.3(6)
C23 C18 C19 121.5(6)
C23 C18 N3 120.0(5)
C19 C18 N3 118.5(5)
C20 C19 C18 117.9(5)
C20 C19 C24 119.6(5)
C18 C19 C24 122.4(6)
C21 C20 C19 121.0(6)
C21 C20 H20 119.5
C19 C20 H20 119.5
C22 C21 C20 119.3(6)
C22 C21 H21 120.3
C20 C21 H21 120.3
C23 C22 C21 122.3(5)
C23 C22 H22 118.9
C21 C22 H22 118.9
C22 C23 C18 117.8(5)
C22 C23 C27 121.0(5)
C18 C23 C27 121.2(6)
C19 C24 C26 110.6(5)
C19 C24 C25 111.1(5)
C26 C24 C25 111.1(5)
C19 C24 H24 108.0
C26 C24 H24 108.0
C25 C24 H24 108.0
C24 C25 H25A 109.5
C24 C25 H25B 109.5
H25A C25 H25B 109.5
C24 C25 H25C 109.5
H25A C25 H25C 109.5
H25B C25 H25C 109.5
C24 C26 H26A 109.5
C24 C26 H26B 109.5
H26A C26 H26B 109.5
C24 C26 H26C 109.5
H26A C26 H26C 109.5
H26B C26 H26C 109.5
C29 C27 C23 111.7(5)
C29 C27 C28 111.1(5)
C23 C27 C28 110.4(5)
C29 C27 H27 107.8
C23 C27 H27 107.8
C28 C27 H27 107.8
C27 C28 H28A 109.5
C27 C28 H28B 109.5
H28A C28 H28B 109.5
C27 C28 H28C 109.5
H28A C28 H28C 109.5
H28B C28 H28C 109.5
C27 C29 H29A 109.5
C27 C29 H29B 109.5
H29A C29 H29B 109.5
C27 C29 H29C 109.5
H29A C29 H29C 109.5
H29B C29 H29C 109.5
C35 C30 C31 120.9(6)
C35 C30 N4 121.5(5)
C31 C30 N4 117.3(5)
C32 C31 C30 117.2(6)
C32 C31 C36 122.3(5)
C30 C31 C36 120.3(6)
C33 C32 C31 121.8(5)
C33 C32 H32 119.1
C31 C32 H32 119.1
C34 C33 C32 119.3(6)
C34 C33 H33 120.3
C32 C33 H33 120.3
C35 C34 C33 121.7(6)
C35 C34 H34 119.1
C33 C34 H34 119.1
C34 C35 C30 119.0(5)
C34 C35 C39 123.0(6)
C30 C35 C39 118.0(6)
C31 C36 C37 113.7(6)
C31 C36 C38 109.8(5)
C37 C36 C38 111.1(6)
C31 C36 H36 107.3
C37 C36 H36 107.3
C38 C36 H36 107.3
C36 C37 H37A 109.5
C36 C37 H37B 109.5
H37A C37 H37B 109.5
C36 C37 H37C 109.5
H37A C37 H37C 109.5
H37B C37 H37C 109.5
C36 C38 H38A 109.5
C36 C38 H38B 109.5
H38A C38 H38B 109.5
C36 C38 H38C 109.5
H38A C38 H38C 109.5
H38B C38 H38C 109.5
C41 C39 C40 111.6(5)
C41 C39 C35 112.0(5)
C40 C39 C35 111.2(5)
C41 C39 H39 107.3
C40 C39 H39 107.3
C35 C39 H39 107.3
C39 C40 H40A 109.5
C39 C40 H40B 109.5
H40A C40 H40B 109.5
C39 C40 H40C 109.5
H40A C40 H40C 109.5
H40B C40 H40C 109.5
C39 C41 H41A 109.5
C39 C41 H41B 109.5
H41A C41 H41B 109.5
C39 C41 H41C 109.5
H41A C41 H41C 109.5
H41B C41 H41C 109.5

loop_
_geom_bond_atom_site_label_1
_geom_bond_atom_site_label_2
_geom_bond_distance
Ag1 C13 2.076(5)
Ag1 Cl1 2.3174(16)
N1 C13 1.346(7)
N1 C14 1.393(7)
N1 C1 1.454(7)
N2 C13 1.356(7)
N2 C15 1.387(7)
N2 C16 1.443(7)
N3 C17 1.371(7)
N3 C18 1.438(8)
N3 H1 0.9800(11)
N4 C17 1.275(7)
N4 C30 1.427(7)
C1 C2 1.387(8)
C1 C6 1.390(8)
C2 C3 1.388(8)
C2 C7 1.514(9)
C3 C4 1.386(9)
C3 H3 0.9500
C4 C5 1.381(9)
C4 H4 0.9500
C5 C6 1.391(8)
C5 H5 0.9500
C6 C10 1.526(9)
C7 C9 1.523(9)
C7 C8 1.524(8)
C7 H7 1.0000
C8 H8A 0.9800
C8 H8B 0.9800
C8 H8C 0.9800
C9 H9A 0.9800
C9 H9B 0.9800
C9 H9C 0.9800
C10 C12 1.514(8)
C10 C11 1.545(8)
C10 H10 1.0000
C11 H11A 0.9800
C11 H11B 0.9800
C11 H11C 0.9800
C12 H12A 0.9800
C12 H12B 0.9800
C12 H12C 0.9800
C14 C15 1.332(8)
C14 H14 0.9500
C15 H15 0.9500
C16 C17 1.526(8)
C16 H16A 0.9900
C16 H16B 0.9900
C18 C23 1.408(8)
C18 C19 1.408(8)
C19 C20 1.398(8)
C19 C24 1.519(8)
C20 C21 1.386(8)
C20 H20 0.9500
C21 C22 1.385(8)
C21 H21 0.9500
C22 C23 1.375(8)
C22 H22 0.9500
C23 C27 1.520(8)
C24 C26 1.530(9)
C24 C25 1.535(8)
C24 H24 1.0000
C25 H25A 0.9800
C25 H25B 0.9800
C25 H25C 0.9800
C26 H26A 0.9800
C26 H26B 0.9800
C26 H26C 0.9800
C27 C29 1.519(8)
C27 C28 1.537(8)
C27 H27 1.0000
C28 H28A 0.9800
C28 H28B 0.9800
C28 H28C 0.9800
C29 H29A 0.9800
C29 H29B 0.9800
C29 H29C 0.9800
C30 C35 1.405(8)
C30 C31 1.419(8)
C31 C32 1.404(9)
C31 C36 1.519(8)
C32 C33 1.384(8)
C32 H32 0.9500
C33 C34 1.382(8)
C33 H33 0.9500
C34 C35 1.377(8)
C34 H34 0.9500
C35 C39 1.536(8)
C36 C37 1.528(8)
C36 C38 1.539(9)
C36 H36 1.0000
C37 H37A 0.9800
C37 H37B 0.9800
C37 H37C 0.9800
C38 H38A 0.9800
C38 H38B 0.9800
C38 H38C 0.9800
C39 C41 1.529(8)
C39 C40 1.531(8)
C39 H39 1.0000
C40 H40A 0.9800
C40 H40B 0.9800
C40 H40C 0.9800
C41 H41A 0.9800
C41 H41B 0.9800
C41 H41C 0.9800

loop_
_geom_torsion_atom_site_label_1
_geom_torsion_atom_site_label_2
_geom_torsion_atom_site_label_3
_geom_torsion_atom_site_label_4
_geom_torsion
C13 N1 C1 C2 -81.3(8)
C14 N1 C1 C2 102.0(7)
C13 N1 C1 C6 103.1(7)
C14 N1 C1 C6 -73.5(7)
C6 C1 C2 C3 1.6(9)
N1 C1 C2 C3 -173.7(5)
C6 C1 C2 C7 -177.6(6)
N1 C1 C2 C7 7.1(9)
C1 C2 C3 C4 0.5(9)
C7 C2 C3 C4 179.7(6)
C2 C3 C4 C5 -1.9(10)
C3 C4 C5 C6 1.3(10)
C2 C1 C6 C5 -2.1(9)
N1 C1 C6 C5 173.2(5)
C2 C1 C6 C10 175.3(5)
N1 C1 C6 C10 -9.3(8)
C4 C5 C6 C1 0.6(9)
C4 C5 C6 C10 -176.9(5)
C1 C2 C7 C9 -118.2(7)
C3 C2 C7 C9 62.7(8)
C1 C2 C7 C8 118.4(6)
C3 C2 C7 C8 -60.8(8)
C1 C6 C10 C12 -119.2(7)
C5 C6 C10 C12 58.2(8)
C1 C6 C10 C11 116.1(6)
C5 C6 C10 C11 -66.5(7)
C14 N1 C13 N2 -0.5(7)
C1 N1 C13 N2 -177.4(6)
C14 N1 C13 Ag1 178.2(4)
C1 N1 C13 Ag1 1.2(9)
C15 N2 C13 N1 -0.3(7)
C16 N2 C13 N1 -175.1(5)
C15 N2 C13 Ag1 -178.9(4)
C16 N2 C13 Ag1 6.3(9)
Cl1 Ag1 C13 N1 -39(8)
Cl1 Ag1 C13 N2 139(7)
C13 N1 C14 C15 1.1(7)
C1 N1 C14 C15 178.2(6)
N1 C14 C15 N2 -1.2(7)
C13 N2 C15 C14 0.9(7)
C16 N2 C15 C14 175.9(5)
C13 N2 C16 C17 107.7(6)
C15 N2 C16 C17 -66.5(7)
C30 N4 C17 N3 -1.3(8)
C30 N4 C17 C16 177.0(4)
C18 N3 C17 N4 179.7(5)
C18 N3 C17 C16 1.3(7)
N2 C16 C17 N4 -2.1(7)
N2 C16 C17 N3 176.4(4)
C17 N3 C18 C23 83.7(7)
C17 N3 C18 C19 -97.5(7)
C23 C18 C19 C20 2.9(9)
N3 C18 C19 C20 -175.9(5)
C23 C18 C19 C24 -177.2(5)
N3 C18 C19 C24 3.9(9)
C18 C19 C20 C21 -2.7(9)
C24 C19 C20 C21 177.4(5)
C19 C20 C21 C22 0.1(9)
C20 C21 C22 C23 2.6(9)
C21 C22 C23 C18 -2.4(9)
C21 C22 C23 C27 177.2(6)
C19 C18 C23 C22 -0.4(9)
N3 C18 C23 C22 178.4(5)
C19 C18 C23 C27 180.0(5)
N3 C18 C23 C27 -1.2(9)
C20 C19 C24 C26 -51.2(8)
C18 C19 C24 C26 128.9(6)
C20 C19 C24 C25 72.6(8)
C18 C19 C24 C25 -107.3(7)
C22 C23 C27 C29 38.6(8)
C18 C23 C27 C29 -141.9(6)
C22 C23 C27 C28 -85.7(7)
C18 C23 C27 C28 93.9(7)
C17 N4 C30 C35 87.0(7)
C17 N4 C30 C31 -99.2(6)
C35 C30 C31 C32 -1.6(9)
N4 C30 C31 C32 -175.5(5)
C35 C30 C31 C36 174.4(6)
N4 C30 C31 C36 0.5(8)
C30 C31 C32 C33 1.6(9)
C36 C31 C32 C33 -174.4(6)
C31 C32 C33 C34 -0.2(10)
C32 C33 C34 C35 -1.1(9)
C33 C34 C35 C30 1.0(9)
C33 C34 C35 C39 179.3(5)
C31 C30 C35 C34 0.4(9)
N4 C30 C35 C34 174.0(5)
C31 C30 C35 C39 -178.0(5)
N4 C30 C35 C39 -4.4(8)
C32 C31 C36 C37 -33.5(9)
C30 C31 C36 C37 150.7(6)
C32 C31 C36 C38 91.6(7)
C30 C31 C36 C38 -84.2(7)
C34 C35 C39 C41 25.2(8)
C30 C35 C39 C41 -156.5(5)
C34 C35 C39 C40 -100.3(7)
C30 C35 C39 C40 77.9(7)
